data_1544875
loop_
_publ_author_name
'Kato, T.'
'Miura, Y.'
'Yoshii, M.'
'Maeda, K.'

_publ_section_title
;
 The crystal structures of 1M-kinoshitalite, a new barium brittle mica and
 1M-manganese trioctahedral micas Sample: No.0
;
_journal_name_full 'Mineralogical Journal'
_journal_page_first 392
_journal_page_last 408
_journal_volume 9
_journal_year 1979
_chemical_formula_sum 'Al1.29 Fe0.33 H1.54 K0.78 Mg1.2 Mn1.36 Na0.11 O11.2 Si2.69'
_chemical_name_common (K,Na)(Mn,Mg,Fe)3(Si,Al)4O10(OH)2
_chemical_name_mineral '1M-manganese trioctahedral micas'
_space_group_IT_number 12
_space_group_name_H-M_alt 'C 1 2/m 1'
_symmetry_space_group_name_Hall '-C 2y'
_symmetry_space_group_name_H-M 'C 1 2/m 1'
_cell_angle_alpha 90
_cell_angle_beta 100.29(9)
_cell_angle_gamma 90
_cell_formula_units_Z 2
_cell_length_a 5.392(5)
_cell_length_b 9.342(8)
_cell_length_c 10.365(13)
_cell_volume 513.7(9)
_cod_data_source_file Mn-1M-mica0.cif
_cod_data_source_block 1M-mica-0
_cod_original_formula_sum 'K0.78 Na0.11 Mn1.36 Mg1.20 Fe0.33 Si2.69 Al1.29 O11.2 H1.54'
_cod_database_code 1544875

loop_
_space_group_symop_operation_xyz
'x, y, z'
'-x, -y, -z'
'-x, y, -z'
'x, -y, z'
'x+1/2, y+1/2, z'
'-x+1/2, -y+1/2, -z'
'-x+1/2, y+1/2, -z'
'x+1/2, -y+1/2, z'

loop_
_atom_site_label
_atom_site_occupancy
_atom_site_fract_x
_atom_site_fract_y
_atom_site_fract_z
_atom_site_adp_type
_atom_site_B_iso_or_equiv
_atom_site_type_symbol
T 0.6700 0.5750(10) 0.1670(10) 0.2240(10) Biso 1.430000 Si
T 0.3200 0.5750(10) 0.1670(10) 0.2240(10) Biso 1.430000 Al
M1 0.4500 0.000000 0.500000 0.500000 Biso 0.960000 Mn
M1 0.4000 0.000000 0.500000 0.500000 Biso 0.960000 Mg
M2 0.4500 0.000000 0.8320(10) 0.500000 Biso 0.950000 Mn
M2 0.4000 0.000000 0.8320(10) 0.500000 Biso 0.950000 Mg
I 0.7800 0.000000 0.000000 0.000000 Biso 2.040000 K
I 0.1100 0.000000 0.000000 0.000000 Biso 2.040000 Na
O1 1.0 0.821(3) 0.231(2) 0.166(2) Biso 3.080000 O
O2 1.0 0.515(5) 0.000000 0.165(3) Biso 2.570000 O
O3 1.0 0.628(3) 0.166(2) 0.387(2) Biso 2.260000 O
OH 1.0 0.129(4) 0.000000 0.391(2) Biso 1.850000 O
